data_4329085
loop_
_publ_author_name
'Antje Bremer'
'Christian M. Ruff'
'Denise Girnt'
'Udo M\"ullich'
'J\"org Rothe'
'Peter W. Roesky'
'Petra J. Panak'
'Alexei Karpov'
'Thomas J. J. M\"uller'
'Melissa A. Denecke'
'Andreas Geist'

_publ_section_title
;
 2,6-Bis(5-(2,2-dimethylpropyl)-1H-pyrazol-3-yl)pyridine as a Ligand for
 Efficient Actinide(III)/Lanthanide(III) Separation
;
_journal_name_full 'Inorganic Chemistry'
_journal_page_first 5199
_journal_page_last 5207
_journal_paper_doi 10.1021/ic3000526
_journal_volume 51
_journal_year 2012
_chemical_absolute_configuration rmad
_chemical_formula_moiety 'C24 H36 N9 O10 Sm, 3(C3 H7 N O)'
_chemical_formula_sum 'C33 H57 N12 O13 Sm'
_chemical_formula_weight 979.75
_chemical_name_common '[Sm(C5-BPP)(NO3)3(DMF)]'
_chemical_name_systematic
; 
 ? 
;
_space_group_IT_number 2
_symmetry_cell_setting triclinic
_symmetry_space_group_name_Hall '-P 1'
_symmetry_space_group_name_H-M 'P -1'
_atom_sites_solution_hydrogens geom
_atom_sites_solution_primary direct
_atom_sites_solution_secondary difmap
_audit_creation_date 11-01-21
_audit_creation_method 'STOE X-RED'
_cell_angle_alpha 115.420(5)
_cell_angle_beta 100.090(5)
_cell_angle_gamma 98.440(5)
_cell_formula_units_Z 2
_cell_length_a 9.9870(6)
_cell_length_b 16.2280(10)
_cell_length_c 16.2640(11)
_cell_measurement_reflns_used 55842
_cell_measurement_temperature 150(2)
_cell_measurement_theta_max 27.22
_cell_measurement_theta_min 1.44
_cell_volume 2269.7(3)
_computing_cell_refinement 'STOE X-AREA, PLATON (A.L.Spek, 2005)'
_computing_data_collection 'STOE X-AREA'
_computing_data_reduction 'STOE X-RED, PLATON (A.L.Spek, 2005)'
_computing_molecular_graphics 'Diamond 2.1e/3'
_computing_publication_material 'X-STEP32, Microsoft Word'
_computing_structure_refinement 'SHELXL-97 (Sheldrick, 1997)'
_computing_structure_solution 'SHELXS-97 (Sheldrick, 1997)'
_diffrn_ambient_temperature 150(2)
_diffrn_detector_area_resol_mean 6.67
_diffrn_measured_fraction_theta_full 0.981
_diffrn_measured_fraction_theta_max 0.981
_diffrn_measurement_device_type 'STOE IPDS 2'
_diffrn_measurement_method 'rotation method'
_diffrn_radiation_monochromator graphite
_diffrn_radiation_source 'fine-focus sealed tube'
_diffrn_radiation_type MoK\a
_diffrn_radiation_wavelength 0.71073
_diffrn_reflns_av_R_equivalents 0.1684
_diffrn_reflns_av_sigmaI/netI 0.1004
_diffrn_reflns_limit_h_max 12
_diffrn_reflns_limit_h_min -12
_diffrn_reflns_limit_k_max 20
_diffrn_reflns_limit_k_min -20
_diffrn_reflns_limit_l_max 20
_diffrn_reflns_limit_l_min -20
_diffrn_reflns_number 42592
_diffrn_reflns_theta_full 26.91
_diffrn_reflns_theta_max 26.91
_diffrn_reflns_theta_min 1.43
_exptl_absorpt_coefficient_mu 1.363
_exptl_absorpt_correction_T_max 0.9099
_exptl_absorpt_correction_T_min 0.6928
_exptl_absorpt_correction_type integration
_exptl_absorpt_process_details 'STOE X-RED & X-SHAPE'
_exptl_crystal_colour colourless
_exptl_crystal_density_diffrn 1.434
_exptl_crystal_description rod
_exptl_crystal_F_000 1010
_exptl_crystal_size_max 0.500
_exptl_crystal_size_mid 0.243
_exptl_crystal_size_min 0.108
_refine_diff_density_max 1.337
_refine_diff_density_min -2.097
_refine_diff_density_rms 0.105
_refine_ls_extinction_method none
_refine_ls_goodness_of_fit_ref 0.968
_refine_ls_hydrogen_treatment constr
_refine_ls_matrix_type full
_refine_ls_number_parameters 546
_refine_ls_number_reflns 9644
_refine_ls_number_restraints 0
_refine_ls_restrained_S_all 0.968
_refine_ls_R_factor_all 0.0642
_refine_ls_R_factor_gt 0.0476
_refine_ls_shift/su_max 0.000
_refine_ls_shift/su_mean 0.000
_refine_ls_structure_factor_coef Fsqd
_refine_ls_weighting_details 'calc w=1/[\s^2^(Fo^2^)+(0.0488P)^2^+0.0000P] where P=(Fo^2^+2Fc^2^)/3'
_refine_ls_weighting_scheme calc
_refine_ls_wR_factor_gt 0.1129
_refine_ls_wR_factor_ref 0.1194
_reflns_number_gt 7866
_reflns_number_total 9644
_reflns_threshold_expression >2sigma(I)
_cod_data_source_file ic3000526_si_001_1.cif
_cod_data_source_block 1
_cod_original_cell_volume 2269.7(2)
_cod_database_code 4329085

loop_
_symmetry_equiv_pos_as_xyz
'x, y, z'
'-x, -y, -z'

loop_
_atom_site_label
_atom_site_type_symbol
_atom_site_fract_x
_atom_site_fract_y
_atom_site_fract_z
_atom_site_U_iso_or_equiv
_atom_site_adp_type
_atom_site_occupancy
_atom_site_symmetry_multiplicity
_atom_site_calc_flag
_atom_site_refinement_flags
C1 C -0.3475(7) 0.6282(5) -0.3173(5) 0.0712(17) Uani 1 1 d .
H1A H -0.3435 0.6327 -0.3738 0.107 Uiso 1 1 calc R
H1B H -0.3723 0.6825 -0.2744 0.107 Uiso 1 1 calc R
H1C H -0.4168 0.5724 -0.3329 0.107 Uiso 1 1 calc R
C2 C -0.1615(11) 0.5416(6) -0.3356(5) 0.100(3) Uani 1 1 d .
H2A H -0.2230 0.4843 -0.3468 0.151 Uiso 1 1 calc R
H2B H -0.0670 0.5445 -0.3071 0.151 Uiso 1 1 calc R
H2C H -0.1657 0.5429 -0.3944 0.151 Uiso 1 1 calc R
C3 C -0.0986(9) 0.7176(6) -0.2451(6) 0.093(2) Uani 1 1 d .
H3A H -0.0045 0.7109 -0.2313 0.139 Uiso 1 1 calc R
H3B H -0.1118 0.7681 -0.1907 0.139 Uiso 1 1 calc R
H3C H -0.1138 0.7314 -0.2973 0.139 Uiso 1 1 calc R
C4 C -0.2058(6) 0.6235(4) -0.2713(4) 0.0544(13) Uani 1 1 d .
C5 C -0.2117(5) 0.6253(4) -0.1777(4) 0.0458(11) Uani 1 1 d .
H5A H -0.2307 0.6845 -0.1379 0.055 Uiso 1 1 calc R
H5B H -0.2909 0.5753 -0.1900 0.055 Uiso 1 1 calc R
C6 C -0.0849(5) 0.6147(3) -0.1229(3) 0.0387(10) Uani 1 1 d .
C7 C -0.0415(5) 0.5343(3) -0.1349(4) 0.0394(10) Uani 1 1 d .
H7 H -0.0853 0.4727 -0.1810 0.047 Uiso 1 1 calc R
C8 C 0.0819(4) 0.5648(3) -0.0630(3) 0.0364(9) Uani 1 1 d .
C9 C 0.1709(4) 0.5105(3) -0.0379(3) 0.0354(9) Uani 1 1 d .
C10 C 0.1330(5) 0.4121(3) -0.0850(3) 0.0374(9) Uani 1 1 d .
H10 H 0.0512 0.3791 -0.1339 0.045 Uiso 1 1 calc R
C11 C 0.2212(5) 0.3646(3) -0.0566(4) 0.0381(9) Uani 1 1 d .
H11 H 0.1992 0.2991 -0.0865 0.046 Uiso 1 1 calc R
C12 C 0.3416(5) 0.4162(3) 0.0164(3) 0.0365(9) Uani 1 1 d .
H12 H 0.4024 0.3858 0.0359 0.044 Uiso 1 1 calc R
C13 C 0.3707(4) 0.5140(3) 0.0605(3) 0.0342(9) Uani 1 1 d .
C14 C 0.4932(4) 0.5723(3) 0.1391(3) 0.0356(9) Uani 1 1 d .
C15 C 0.6016(5) 0.5455(3) 0.1827(3) 0.0380(9) Uani 1 1 d .
H15 H 0.6099 0.4846 0.1673 0.046 Uiso 1 1 calc R
C16 C 0.6916(5) 0.6277(3) 0.2519(3) 0.0379(9) Uani 1 1 d .
C17 C 0.8269(5) 0.6478(3) 0.3214(4) 0.0434(10) Uani 1 1 d .
H17A H 0.8767 0.7129 0.3451 0.052 Uiso 1 1 calc R
H17B H 0.8843 0.6084 0.2888 0.052 Uiso 1 1 calc R
C18 C 0.8112(6) 0.6311(4) 0.4062(4) 0.0530(12) Uani 1 1 d .
C19 C 0.7519(8) 0.5290(5) 0.3746(6) 0.084(2) Uani 1 1 d .
H19A H 0.8092 0.4927 0.3399 0.126 Uiso 1 1 calc R
H19B H 0.6580 0.5094 0.3350 0.126 Uiso 1 1 calc R
H19C H 0.7505 0.5195 0.4288 0.126 Uiso 1 1 calc R
C20 C 0.9602(7) 0.6613(5) 0.4723(5) 0.0736(18) Uani 1 1 d .
H20A H 0.9566 0.6441 0.5216 0.110 Uiso 1 1 calc R
H20B H 0.9954 0.7283 0.4996 0.110 Uiso 1 1 calc R
H20C H 1.0211 0.6303 0.4367 0.110 Uiso 1 1 calc R
C21 C 0.7192(10) 0.6916(7) 0.4581(6) 0.098(3) Uani 1 1 d .
H21A H 0.6246 0.6689 0.4186 0.147 Uiso 1 1 calc R
H21B H 0.7551 0.7559 0.4726 0.147 Uiso 1 1 calc R
H21C H 0.7201 0.6880 0.5155 0.147 Uiso 1 1 calc R
C22 C 0.1920(5) 0.9236(4) 0.2103(4) 0.0509(12) Uani 1 1 d .
H22 H 0.2612 0.9717 0.2150 0.061 Uiso 1 1 calc R
C23 C -0.0047(7) 0.8760(4) 0.2596(6) 0.0702(18) Uani 1 1 d .
H23A H 0.0106 0.8147 0.2249 0.105 Uiso 1 1 calc R
H23B H -0.0942 0.8786 0.2292 0.105 Uiso 1 1 calc R
H23C H -0.0032 0.8875 0.3228 0.105 Uiso 1 1 calc R
C24 C 0.1138(8) 1.0455(4) 0.3265(6) 0.079(2) Uani 1 1 d .
H24A H 0.1934 1.0853 0.3249 0.118 Uiso 1 1 calc R
H24B H 0.1242 1.0541 0.3897 0.118 Uiso 1 1 calc R
H24C H 0.0297 1.0619 0.3068 0.118 Uiso 1 1 calc R
C25 C 0.5041(6) 0.1556(4) 0.2658(5) 0.0630(15) Uani 1 1 d .
H25 H 0.5137 0.1166 0.2066 0.076 Uiso 1 1 calc R
C26 C 0.6131(8) 0.2865(4) 0.4225(5) 0.0736(18) Uani 1 1 d .
H26A H 0.5227 0.2691 0.4314 0.110 Uiso 1 1 calc R
H26B H 0.6290 0.3493 0.4298 0.110 Uiso 1 1 calc R
H26C H 0.6846 0.2840 0.4686 0.110 Uiso 1 1 calc R
C27 C 0.7483(7) 0.2320(6) 0.3037(6) 0.079(2) Uani 1 1 d .
H27A H 0.7357 0.1868 0.2391 0.119 Uiso 1 1 calc R
H27B H 0.8187 0.2216 0.3441 0.119 Uiso 1 1 calc R
H27C H 0.7777 0.2944 0.3112 0.119 Uiso 1 1 calc R
C28 C 0.6772(6) -0.0708(4) 0.4040(4) 0.0506(12) Uani 1 1 d .
H28 H 0.5851 -0.1060 0.3857 0.061 Uiso 1 1 calc R
C29 C 0.8335(8) 0.0820(4) 0.4668(6) 0.084(2) Uani 1 1 d .
H29A H 0.8402 0.0972 0.4166 0.125 Uiso 1 1 calc R
H29B H 0.9048 0.0504 0.4753 0.125 Uiso 1 1 calc R
H29C H 0.8464 0.1388 0.5242 0.125 Uiso 1 1 calc R
C30 C 0.5777(8) 0.0642(5) 0.4441(5) 0.0739(18) Uani 1 1 d .
H30A H 0.4933 0.0182 0.4302 0.111 Uiso 1 1 calc R
H30B H 0.5691 0.0855 0.3972 0.111 Uiso 1 1 calc R
H30C H 0.5922 0.1167 0.5052 0.111 Uiso 1 1 calc R
C31 C 0.1843(7) 0.1237(4) 0.9930(5) 0.0607(15) Uani 1 1 d .
H31 H 0.2638 0.1733 1.0289 0.073 Uiso 1 1 calc R
C32 C 0.0858(7) -0.0436(5) 0.9032(6) 0.080(2) Uani 1 1 d .
H32A H 0.0006 -0.0239 0.8945 0.119 Uiso 1 1 calc R
H32B H 0.0744 -0.0864 0.9293 0.119 Uiso 1 1 calc R
H32C H 0.1064 -0.0746 0.8435 0.119 Uiso 1 1 calc R
C33 C 0.3363(7) 0.0210(5) 0.9905(6) 0.0741(18) Uani 1 1 d .
H33A H 0.4050 0.0804 1.0266 0.111 Uiso 1 1 calc R
H33B H 0.3607 -0.0159 0.9336 0.111 Uiso 1 1 calc R
H33C H 0.3340 -0.0122 1.0271 0.111 Uiso 1 1 calc R
N1 N 0.0119(4) 0.6872(3) -0.0483(3) 0.0397(8) Uani 1 1 d .
H100 H 0.0087 0.7451 -0.0276 0.048 Uiso 1 1 calc R
N2 N 0.1152(4) 0.6583(2) -0.0094(3) 0.0370(8) Uani 1 1 d .
N3 N 0.2869(4) 0.5606(2) 0.0329(3) 0.0330(7) Uani 1 1 d .
N4 N 0.5155(4) 0.6664(3) 0.1802(3) 0.0387(8) Uani 1 1 d .
N5 N 0.6375(4) 0.6986(3) 0.2491(3) 0.0386(8) Uani 1 1 d .
H101 H 0.6760 0.7574 0.2867 0.046 Uiso 1 1 calc R
N6 N 0.3927(5) 0.7512(3) -0.0546(3) 0.0488(10) Uani 1 1 d .
N7 N 0.6030(4) 0.9062(3) 0.1918(3) 0.0467(9) Uani 1 1 d .
N8 N 0.2644(5) 0.7371(3) 0.2818(3) 0.0477(10) Uani 1 1 d .
N9 N 0.1047(5) 0.9466(3) 0.2624(4) 0.0522(11) Uani 1 1 d .
N10 N 0.6174(5) 0.2217(3) 0.3286(4) 0.0596(12) Uani 1 1 d .
N11 N 0.6977(5) 0.0215(3) 0.4435(3) 0.0517(10) Uani 1 1 d .
N12 N 0.1993(5) 0.0373(3) 0.9668(4) 0.0559(11) Uani 1 1 d .
O1 O 0.4050(3) 0.6813(2) -0.0395(3) 0.0420(7) Uani 1 1 d .
O2 O 0.3552(4) 0.8168(2) 0.0069(3) 0.0485(8) Uani 1 1 d .
O3 O 0.4198(6) 0.7547(3) -0.1237(3) 0.0744(13) Uani 1 1 d .
O4 O 0.6062(4) 0.8227(2) 0.1388(3) 0.0510(9) Uani 1 1 d .
O5 O 0.4903(4) 0.9159(2) 0.2154(3) 0.0535(9) Uani 1 1 d .
O6 O 0.7018(4) 0.9741(3) 0.2187(3) 0.0599(10) Uani 1 1 d .
O7 O 0.3628(4) 0.8058(2) 0.2961(3) 0.0496(8) Uani 1 1 d .
O8 O 0.2065(3) 0.6775(2) 0.1963(2) 0.0432(7) Uani 1 1 d .
O9 O 0.2274(5) 0.7294(3) 0.3464(3) 0.0712(12) Uani 1 1 d .
O10 O 0.1881(3) 0.8404(2) 0.1543(3) 0.0493(9) Uani 1 1 d .
O11 O 0.3880(5) 0.1420(3) 0.2797(4) 0.0820(15) Uani 1 1 d .
O12 O 0.7675(4) -0.1147(2) 0.3890(3) 0.0574(10) Uani 1 1 d .
O13 O 0.0723(5) 0.1436(3) 0.9732(4) 0.0754(13) Uani 1 1 d .
Sm1 Sm 0.34743(2) 0.745657(16) 0.117500(18) 0.03406(8) Uani 1 1 d .

loop_
_atom_site_aniso_label
_atom_site_aniso_U_11
_atom_site_aniso_U_22
_atom_site_aniso_U_33
_atom_site_aniso_U_23
_atom_site_aniso_U_13
_atom_site_aniso_U_12
C1 0.060(3) 0.094(5) 0.070(4) 0.053(4) 0.004(3) 0.020(3)
C2 0.141(8) 0.124(7) 0.052(4) 0.039(5) 0.030(5) 0.079(6)
C3 0.082(5) 0.124(6) 0.092(6) 0.077(6) 0.017(4) 0.002(5)
C4 0.050(3) 0.066(3) 0.052(3) 0.033(3) 0.010(2) 0.018(3)
C5 0.038(2) 0.052(3) 0.052(3) 0.029(2) 0.010(2) 0.014(2)
C6 0.034(2) 0.044(2) 0.041(3) 0.022(2) 0.0128(19) 0.0134(19)
C7 0.032(2) 0.039(2) 0.044(3) 0.019(2) 0.0078(19) 0.0058(18)
C8 0.033(2) 0.035(2) 0.043(3) 0.019(2) 0.0110(19) 0.0089(17)
C9 0.033(2) 0.039(2) 0.038(2) 0.019(2) 0.0131(18) 0.0107(18)
C10 0.033(2) 0.035(2) 0.042(3) 0.0159(19) 0.0104(19) 0.0077(17)
C11 0.036(2) 0.034(2) 0.046(3) 0.018(2) 0.015(2) 0.0092(18)
C12 0.035(2) 0.037(2) 0.043(3) 0.020(2) 0.0153(19) 0.0126(18)
C13 0.0315(19) 0.037(2) 0.038(2) 0.0187(19) 0.0144(18) 0.0128(17)
C14 0.032(2) 0.034(2) 0.041(2) 0.0170(19) 0.0117(18) 0.0085(17)
C15 0.036(2) 0.038(2) 0.043(3) 0.021(2) 0.0116(19) 0.0122(18)
C16 0.034(2) 0.038(2) 0.043(3) 0.019(2) 0.0125(19) 0.0119(18)
C17 0.036(2) 0.045(2) 0.049(3) 0.023(2) 0.008(2) 0.010(2)
C18 0.048(3) 0.059(3) 0.049(3) 0.030(3) 0.002(2) 0.004(2)
C19 0.083(5) 0.085(5) 0.080(5) 0.058(4) -0.013(4) -0.013(4)
C20 0.060(3) 0.093(5) 0.063(4) 0.048(4) -0.009(3) -0.001(3)
C21 0.100(6) 0.151(8) 0.058(4) 0.051(5) 0.033(4) 0.057(6)
C22 0.044(3) 0.044(3) 0.063(3) 0.020(3) 0.019(2) 0.016(2)
C23 0.056(3) 0.062(4) 0.082(5) 0.021(3) 0.031(3) 0.011(3)
C24 0.073(4) 0.050(3) 0.095(6) 0.009(3) 0.044(4) 0.015(3)
C25 0.058(3) 0.056(3) 0.073(4) 0.032(3) 0.008(3) 0.016(3)
C26 0.076(4) 0.058(3) 0.076(5) 0.024(3) 0.012(4) 0.019(3)
C27 0.052(3) 0.099(5) 0.094(6) 0.058(5) 0.008(3) 0.011(3)
C28 0.046(3) 0.048(3) 0.048(3) 0.016(2) 0.012(2) 0.008(2)
C29 0.080(5) 0.051(3) 0.096(6) 0.013(4) 0.041(4) -0.005(3)
C30 0.095(5) 0.075(4) 0.055(4) 0.026(3) 0.020(4) 0.043(4)
C31 0.061(3) 0.055(3) 0.070(4) 0.029(3) 0.020(3) 0.024(3)
C32 0.066(4) 0.057(4) 0.100(6) 0.020(4) 0.028(4) 0.016(3)
C33 0.066(4) 0.070(4) 0.093(5) 0.042(4) 0.019(4) 0.028(3)
N1 0.0391(19) 0.0384(19) 0.048(2) 0.0221(18) 0.0128(17) 0.0184(16)
N2 0.0292(16) 0.0371(18) 0.045(2) 0.0184(17) 0.0079(16) 0.0119(15)
N3 0.0291(16) 0.0335(17) 0.037(2) 0.0174(16) 0.0091(15) 0.0076(14)
N4 0.0332(18) 0.0363(19) 0.043(2) 0.0142(17) 0.0126(16) 0.0102(15)
N5 0.0319(17) 0.0343(18) 0.043(2) 0.0136(17) 0.0071(16) 0.0066(15)
N6 0.052(2) 0.052(2) 0.048(3) 0.028(2) 0.011(2) 0.013(2)
N7 0.041(2) 0.043(2) 0.051(3) 0.021(2) 0.0079(19) 0.0033(18)
N8 0.048(2) 0.045(2) 0.049(3) 0.018(2) 0.021(2) 0.0131(19)
N9 0.043(2) 0.043(2) 0.060(3) 0.012(2) 0.021(2) 0.0136(19)
N10 0.051(3) 0.063(3) 0.066(3) 0.034(3) 0.009(2) 0.011(2)
N11 0.059(3) 0.041(2) 0.051(3) 0.016(2) 0.020(2) 0.010(2)
N12 0.056(3) 0.054(3) 0.066(3) 0.030(2) 0.020(2) 0.026(2)
O1 0.0454(17) 0.0403(16) 0.048(2) 0.0238(15) 0.0186(15) 0.0163(14)
O2 0.0511(19) 0.0359(16) 0.059(2) 0.0221(17) 0.0133(17) 0.0148(15)
O3 0.107(4) 0.073(3) 0.058(3) 0.042(2) 0.029(3) 0.020(3)
O4 0.0402(17) 0.0413(18) 0.070(3) 0.0241(18) 0.0140(17) 0.0113(15)
O5 0.0419(18) 0.0483(19) 0.062(2) 0.0151(18) 0.0242(18) 0.0073(15)
O6 0.047(2) 0.050(2) 0.074(3) 0.027(2) 0.015(2) -0.0038(17)
O7 0.0407(17) 0.0450(18) 0.051(2) 0.0149(17) 0.0101(16) 0.0017(15)
O8 0.0385(16) 0.0384(16) 0.0434(19) 0.0126(15) 0.0112(15) 0.0034(14)
O9 0.089(3) 0.066(3) 0.053(3) 0.023(2) 0.033(2) 0.003(2)
O10 0.0394(17) 0.0402(17) 0.063(2) 0.0148(17) 0.0158(16) 0.0209(14)
O11 0.056(3) 0.067(3) 0.122(5) 0.045(3) 0.023(3) 0.009(2)
O12 0.054(2) 0.0431(19) 0.062(3) 0.0132(18) 0.0178(19) 0.0088(17)
O13 0.078(3) 0.071(3) 0.083(3) 0.034(3) 0.021(3) 0.043(2)
Sm1 0.02951(11) 0.03208(12) 0.04078(13) 0.01573(9) 0.01128(8) 0.01007(8)

loop_
_atom_type_symbol
_atom_type_description
_atom_type_scat_dispersion_real
_atom_type_scat_dispersion_imag
_atom_type_scat_source
C C 0.0030 0.0020 'International Tables Vol C Tables 4.2.6.8 and 6.1.1.4'
H H 0.0000 0.0000 'International Tables Vol C Tables 4.2.6.8 and 6.1.1.4'
N N 0.0060 0.0030 'International Tables Vol C Tables 4.2.6.8 and 6.1.1.4'
O O 0.0110 0.0060 'International Tables Vol C Tables 4.2.6.8 and 6.1.1.4'
Sm Sm -0.1640 3.4420 'International Tables Vol C Tables 4.2.6.8 and 6.1.1.4'

loop_
_geom_angle_atom_site_label_1
_geom_angle_atom_site_label_2
_geom_angle_atom_site_label_3
_geom_angle
C4 C1 H1A 109.5
C4 C1 H1B 109.5
H1A C1 H1B 109.5
C4 C1 H1C 109.5
H1A C1 H1C 109.5
H1B C1 H1C 109.5
C4 C2 H2A 109.5
C4 C2 H2B 109.5
H2A C2 H2B 109.5
C4 C2 H2C 109.5
H2A C2 H2C 109.5
H2B C2 H2C 109.5
C4 C3 H3A 109.5
C4 C3 H3B 109.5
H3A C3 H3B 109.5
C4 C3 H3C 109.5
H3A C3 H3C 109.5
H3B C3 H3C 109.5
C2 C4 C1 111.5(6)
C2 C4 C5 114.0(5)
C1 C4 C5 108.2(5)
C2 C4 C3 110.1(7)
C1 C4 C3 106.9(5)
C5 C4 C3 105.7(5)
C6 C5 C4 117.3(4)
C6 C5 H5A 108.0
C4 C5 H5A 108.0
C6 C5 H5B 108.0
C4 C5 H5B 108.0
H5A C5 H5B 107.2
N1 C6 C7 106.3(4)
N1 C6 C5 124.0(4)
C7 C6 C5 129.7(5)
C6 C7 C8 105.5(4)
C6 C7 H7 127.3
C8 C7 H7 127.3
N2 C8 C7 111.4(4)
N2 C8 C9 118.5(4)
C7 C8 C9 130.1(4)
N3 C9 C10 122.9(4)
N3 C9 C8 116.1(4)
C10 C9 C8 121.0(4)
C11 C10 C9 118.2(4)
C11 C10 H10 120.9
C9 C10 H10 120.9
C12 C11 C10 119.1(4)
C12 C11 H11 120.4
C10 C11 H11 120.4
C11 C12 C13 119.1(4)
C11 C12 H12 120.5
C13 C12 H12 120.5
N3 C13 C12 122.2(4)
N3 C13 C14 115.8(4)
C12 C13 C14 122.0(4)
N4 C14 C15 110.8(4)
N4 C14 C13 119.7(4)
C15 C14 C13 129.5(4)
C16 C15 C14 105.5(4)
C16 C15 H15 127.2
C14 C15 H15 127.2
N5 C16 C15 106.9(4)
N5 C16 C17 121.0(4)
C15 C16 C17 132.1(4)
C16 C17 C18 114.7(4)
C16 C17 H17A 108.6
C18 C17 H17A 108.6
C16 C17 H17B 108.6
C18 C17 H17B 108.6
H17A C17 H17B 107.6
C19 C18 C21 111.4(6)
C19 C18 C20 108.2(5)
C21 C18 C20 109.9(6)
C19 C18 C17 110.8(5)
C21 C18 C17 109.5(5)
C20 C18 C17 106.8(5)
C18 C19 H19A 109.5
C18 C19 H19B 109.5
H19A C19 H19B 109.5
C18 C19 H19C 109.5
H19A C19 H19C 109.5
H19B C19 H19C 109.5
C18 C20 H20A 109.5
C18 C20 H20B 109.5
H20A C20 H20B 109.5
C18 C20 H20C 109.5
H20A C20 H20C 109.5
H20B C20 H20C 109.5
C18 C21 H21A 109.5
C18 C21 H21B 109.5
H21A C21 H21B 109.5
C18 C21 H21C 109.5
H21A C21 H21C 109.5
H21B C21 H21C 109.5
O10 C22 N9 123.8(5)
O10 C22 H22 118.1
N9 C22 H22 118.1
N9 C23 H23A 109.5
N9 C23 H23B 109.5
H23A C23 H23B 109.5
N9 C23 H23C 109.5
H23A C23 H23C 109.5
H23B C23 H23C 109.5
N9 C24 H24A 109.5
N9 C24 H24B 109.5
H24A C24 H24B 109.5
N9 C24 H24C 109.5
H24A C24 H24C 109.5
H24B C24 H24C 109.5
O11 C25 N10 125.3(7)
O11 C25 H25 117.4
N10 C25 H25 117.4
N10 C26 H26A 109.5
N10 C26 H26B 109.5
H26A C26 H26B 109.5
N10 C26 H26C 109.5
H26A C26 H26C 109.5
H26B C26 H26C 109.5
N10 C27 H27A 109.5
N10 C27 H27B 109.5
H27A C27 H27B 109.5
N10 C27 H27C 109.5
H27A C27 H27C 109.5
H27B C27 H27C 109.5
O12 C28 N11 126.3(5)
O12 C28 H28 116.8
N11 C28 H28 116.8
N11 C29 H29A 109.5
N11 C29 H29B 109.5
H29A C29 H29B 109.5
N11 C29 H29C 109.5
H29A C29 H29C 109.5
H29B C29 H29C 109.5
N11 C30 H30A 109.5
N11 C30 H30B 109.5
H30A C30 H30B 109.5
N11 C30 H30C 109.5
H30A C30 H30C 109.5
H30B C30 H30C 109.5
O13 C31 N12 124.8(6)
O13 C31 H31 117.6
N12 C31 H31 117.6
N12 C32 H32A 109.5
N12 C32 H32B 109.5
H32A C32 H32B 109.5
N12 C32 H32C 109.5
H32A C32 H32C 109.5
H32B C32 H32C 109.5
N12 C33 H33A 109.5
N12 C33 H33B 109.5
H33A C33 H33B 109.5
N12 C33 H33C 109.5
H33A C33 H33C 109.5
H33B C33 H33C 109.5
C6 N1 N2 112.4(3)
C6 N1 H100 123.8
N2 N1 H100 123.8
C8 N2 N1 104.4(4)
C8 N2 Sm1 121.7(3)
N1 N2 Sm1 133.3(3)
C9 N3 C13 118.5(4)
C9 N3 Sm1 120.4(3)
C13 N3 Sm1 121.1(3)
C14 N4 N5 104.6(3)
C14 N4 Sm1 120.9(3)
N5 N4 Sm1 134.4(3)
C16 N5 N4 112.3(4)
C16 N5 H101 123.9
N4 N5 H101 123.9
O3 N6 O2 122.7(4)
O3 N6 O1 120.9(5)
O2 N6 O1 116.4(4)
O3 N6 Sm1 176.2(4)
O2 N6 Sm1 58.3(2)
O1 N6 Sm1 58.1(2)
O6 N7 O5 121.3(4)
O6 N7 O4 122.8(4)
O5 N7 O4 115.8(4)
O9 N8 O8 121.7(4)
O9 N8 O7 122.3(5)
O8 N8 O7 116.0(4)
C22 N9 C23 121.3(5)
C22 N9 C24 121.4(5)
C23 N9 C24 117.3(5)
C25 N10 C27 120.4(6)
C25 N10 C26 121.6(6)
C27 N10 C26 118.0(6)
C28 N11 C29 121.4(5)
C28 N11 C30 120.3(5)
C29 N11 C30 116.7(5)
C31 N12 C32 121.4(5)
C31 N12 C33 120.7(5)
C32 N12 C33 117.4(5)
N6 O1 Sm1 96.4(3)
N6 O2 Sm1 96.4(3)
N7 O4 Sm1 96.1(3)
N7 O5 Sm1 98.6(3)
N8 O7 Sm1 94.2(3)
N8 O8 Sm1 99.7(3)
C22 O10 Sm1 137.4(3)
O10 Sm1 O8 77.08(12)
O10 Sm1 O1 123.26(12)
O8 Sm1 O1 134.96(11)
O10 Sm1 O2 78.27(12)
O8 Sm1 O2 148.68(11)
O1 Sm1 O2 50.81(10)
O10 Sm1 O5 72.60(12)
O8 Sm1 O5 117.27(11)
O1 Sm1 O5 107.50(11)
O2 Sm1 O5 72.48(13)
O10 Sm1 N2 71.89(12)
O8 Sm1 N2 77.93(12)
O1 Sm1 N2 73.03(12)
O2 Sm1 N2 76.25(12)
O5 Sm1 N2 136.40(12)
O10 Sm1 N4 144.70(13)
O8 Sm1 N4 77.11(11)
O1 Sm1 N4 92.04(11)
O2 Sm1 N4 132.92(11)
O5 Sm1 N4 98.77(13)
N2 Sm1 N4 124.81(11)
O10 Sm1 O4 119.50(11)
O8 Sm1 O4 139.36(12)
O1 Sm1 O4 70.02(12)
O2 Sm1 O4 70.66(12)
O5 Sm1 O4 49.23(11)
N2 Sm1 O4 140.84(13)
N4 Sm1 O4 69.52(11)
O10 Sm1 O7 72.75(13)
O8 Sm1 O7 50.03(11)
O1 Sm1 O7 162.62(11)
O2 Sm1 O7 136.89(11)
O5 Sm1 O7 68.83(12)
N2 Sm1 O7 121.87(11)
N4 Sm1 O7 72.26(12)
O4 Sm1 O7 96.82(12)
O10 Sm1 N3 126.64(11)
O8 Sm1 N3 67.75(11)
O1 Sm1 N3 68.52(11)
O2 Sm1 N3 114.11(11)
O5 Sm1 N3 159.91(12)
N2 Sm1 N3 62.65(11)
N4 Sm1 N3 62.45(11)
O4 Sm1 N3 113.32(10)
O7 Sm1 N3 108.75(11)
O10 Sm1 N6 101.18(13)
O8 Sm1 N6 150.36(12)
O1 Sm1 N6 25.52(11)
O2 Sm1 N6 25.30(11)
O5 Sm1 N6 89.49(13)
N2 Sm1 N6 73.56(12)
N4 Sm1 N6 113.12(12)
O4 Sm1 N6 67.55(13)
O7 Sm1 N6 158.32(12)
N3 Sm1 N6 91.69(12)

loop_
_geom_bond_atom_site_label_1
_geom_bond_atom_site_label_2
_geom_bond_distance
C1 C4 1.509(8)
C1 H1A 0.9600
C1 H1B 0.9600
C1 H1C 0.9600
C2 C4 1.483(9)
C2 H2A 0.9600
C2 H2B 0.9600
C2 H2C 0.9600
C3 C4 1.569(10)
C3 H3A 0.9600
C3 H3B 0.9600
C3 H3C 0.9600
C4 C5 1.521(8)
C5 C6 1.492(6)
C5 H5A 0.9700
C5 H5B 0.9700
C6 N1 1.350(6)
C6 C7 1.381(6)
C7 C8 1.396(6)
C7 H7 0.9300
C8 N2 1.337(6)
C8 C9 1.464(6)
C9 N3 1.335(6)
C9 C10 1.397(6)
C10 C11 1.394(6)
C10 H10 0.9300
C11 C12 1.382(7)
C11 H11 0.9300
C12 C13 1.390(6)
C12 H12 0.9300
C13 N3 1.349(5)
C13 C14 1.450(6)
C14 N4 1.341(5)
C14 C15 1.413(6)
C15 C16 1.363(7)
C15 H15 0.9300
C16 N5 1.356(5)
C16 C17 1.493(6)
C17 C18 1.544(7)
C17 H17A 0.9700
C17 H17B 0.9700
C18 C19 1.495(8)
C18 C21 1.531(9)
C18 C20 1.544(8)
C19 H19A 0.9600
C19 H19B 0.9600
C19 H19C 0.9600
C20 H20A 0.9600
C20 H20B 0.9600
C20 H20C 0.9600
C21 H21A 0.9600
C21 H21B 0.9600
C21 H21C 0.9600
C22 O10 1.253(6)
C22 N9 1.305(7)
C22 H22 0.9300
C23 N9 1.442(7)
C23 H23A 0.9600
C23 H23B 0.9600
C23 H23C 0.9600
C24 N9 1.469(7)
C24 H24A 0.9600
C24 H24B 0.9600
C24 H24C 0.9600
C25 O11 1.227(8)
C25 N10 1.331(8)
C25 H25 0.9300
C26 N10 1.449(9)
C26 H26A 0.9600
C26 H26B 0.9600
C26 H26C 0.9600
C27 N10 1.443(8)
C27 H27A 0.9600
C27 H27B 0.9600
C27 H27C 0.9600
C28 O12 1.223(6)
C28 N11 1.317(6)
C28 H28 0.9300
C29 N11 1.434(8)
C29 H29A 0.9600
C29 H29B 0.9600
C29 H29C 0.9600
C30 N11 1.470(8)
C30 H30A 0.9600
C30 H30B 0.9600
C30 H30C 0.9600
C31 O13 1.237(7)
C31 N12 1.319(7)
C31 H31 0.9300
C32 N12 1.438(9)
C32 H32A 0.9600
C32 H32B 0.9600
C32 H32C 0.9600
C33 N12 1.449(8)
C33 H33A 0.9600
C33 H33B 0.9600
C33 H33C 0.9600
N1 N2 1.361(5)
N1 H100 0.8600
N2 Sm1 2.548(4)
N3 Sm1 2.628(3)
N4 N5 1.359(5)
N4 Sm1 2.583(4)
N5 H101 0.8600
N6 O3 1.224(6)
N6 O2 1.268(6)
N6 O1 1.278(5)
N6 Sm1 2.948(4)
N7 O6 1.223(5)
N7 O5 1.261(5)
N7 O4 1.265(5)
N8 O9 1.221(6)
N8 O8 1.266(6)
N8 O7 1.280(5)
O1 Sm1 2.518(3)
O2 Sm1 2.525(4)
O4 Sm1 2.594(3)
O5 Sm1 2.545(4)
O7 Sm1 2.604(4)
O8 Sm1 2.497(3)
O10 Sm1 2.348(3)

loop_
_geom_torsion_atom_site_label_1
_geom_torsion_atom_site_label_2
_geom_torsion_atom_site_label_3
_geom_torsion_atom_site_label_4
_geom_torsion
C2 C4 C5 C6 51.3(8)
C1 C4 C5 C6 175.9(5)
C3 C4 C5 C6 -69.8(6)
C4 C5 C6 N1 100.5(6)
C4 C5 C6 C7 -80.0(7)
N1 C6 C7 C8 0.9(5)
C5 C6 C7 C8 -178.7(5)
C6 C7 C8 N2 -0.4(5)
C6 C7 C8 C9 176.9(4)
N2 C8 C9 N3 -5.7(6)
C7 C8 C9 N3 177.3(5)
N2 C8 C9 C10 173.0(4)
C7 C8 C9 C10 -4.0(7)
N3 C9 C10 C11 -0.3(7)
C8 C9 C10 C11 -179.0(4)
C9 C10 C11 C12 0.1(6)
C10 C11 C12 C13 0.8(7)
C11 C12 C13 N3 -1.6(6)
C11 C12 C13 C14 178.4(4)
N3 C13 C14 N4 1.0(6)
C12 C13 C14 N4 -179.0(4)
N3 C13 C14 C15 -178.4(4)
C12 C13 C14 C15 1.7(7)
N4 C14 C15 C16 -0.3(5)
C13 C14 C15 C16 179.0(4)
C14 C15 C16 N5 0.4(5)
C14 C15 C16 C17 -178.7(5)
N5 C16 C17 C18 103.9(5)
C15 C16 C17 C18 -77.1(7)
C16 C17 C18 C19 65.7(6)
C16 C17 C18 C21 -57.6(7)
C16 C17 C18 C20 -176.6(5)
C7 C6 N1 N2 -1.2(5)
C5 C6 N1 N2 178.4(4)
C7 C8 N2 N1 -0.3(5)
C9 C8 N2 N1 -177.9(4)
C7 C8 N2 Sm1 -172.6(3)
C9 C8 N2 Sm1 9.8(5)
C6 N1 N2 C8 1.0(5)
C6 N1 N2 Sm1 171.9(3)
C10 C9 N3 C13 -0.4(6)
C8 C9 N3 C13 178.3(4)
C10 C9 N3 Sm1 -179.5(3)
C8 C9 N3 Sm1 -0.8(5)
C12 C13 N3 C9 1.3(6)
C14 C13 N3 C9 -178.6(4)
C12 C13 N3 Sm1 -179.5(3)
C14 C13 N3 Sm1 0.6(5)
C15 C14 N4 N5 0.1(5)
C13 C14 N4 N5 -179.3(4)
C15 C14 N4 Sm1 177.4(3)
C13 C14 N4 Sm1 -2.1(5)
C15 C16 N5 N4 -0.4(5)
C17 C16 N5 N4 178.8(4)
C14 N4 N5 C16 0.2(5)
Sm1 N4 N5 C16 -176.5(3)
O10 C22 N9 C23 0.5(9)
O10 C22 N9 C24 -179.6(6)
O11 C25 N10 C27 -179.1(6)
O11 C25 N10 C26 -0.5(10)
O12 C28 N11 C29 5.5(10)
O12 C28 N11 C30 170.6(6)
O13 C31 N12 C32 6.5(10)
O13 C31 N12 C33 177.6(7)
O3 N6 O1 Sm1 175.7(5)
O2 N6 O1 Sm1 -2.4(4)
O3 N6 O2 Sm1 -175.7(5)
O1 N6 O2 Sm1 2.4(4)
O6 N7 O4 Sm1 -175.2(5)
O5 N7 O4 Sm1 4.3(5)
O6 N7 O5 Sm1 175.1(4)
O4 N7 O5 Sm1 -4.4(5)
O9 N8 O7 Sm1 179.0(5)
O8 N8 O7 Sm1 -1.4(4)
O9 N8 O8 Sm1 -179.0(4)
O7 N8 O8 Sm1 1.5(4)
N9 C22 O10 Sm1 -132.9(5)
C22 O10 Sm1 O8 110.0(6)
C22 O10 Sm1 O1 -114.2(5)
C22 O10 Sm1 O2 -89.5(6)
C22 O10 Sm1 O5 -14.4(5)
C22 O10 Sm1 N2 -168.7(6)
C22 O10 Sm1 N4 66.1(6)
C22 O10 Sm1 O4 -29.9(6)
C22 O10 Sm1 O7 58.2(5)
C22 O10 Sm1 N3 159.1(5)
C22 O10 Sm1 N6 -100.3(6)
N8 O8 Sm1 O10 -79.1(3)
N8 O8 Sm1 O1 156.5(2)
N8 O8 Sm1 O2 -117.9(3)
N8 O8 Sm1 O5 -16.7(3)
N8 O8 Sm1 N2 -153.0(3)
N8 O8 Sm1 N4 76.7(3)
N8 O8 Sm1 O4 41.5(3)
N8 O8 Sm1 O7 -0.9(2)
N8 O8 Sm1 N3 141.9(3)
N8 O8 Sm1 N6 -169.0(3)
N6 O1 Sm1 O10 33.3(3)
N6 O1 Sm1 O8 139.4(3)
N6 O1 Sm1 O2 1.4(3)
N6 O1 Sm1 O5 -47.0(3)
N6 O1 Sm1 N2 87.3(3)
N6 O1 Sm1 N4 -146.8(3)
N6 O1 Sm1 O4 -79.5(3)
N6 O1 Sm1 O7 -121.9(4)
N6 O1 Sm1 N3 153.9(3)
N6 O2 Sm1 O10 -154.5(3)
N6 O2 Sm1 O8 -115.8(3)
N6 O2 Sm1 O1 -1.4(3)
N6 O2 Sm1 O5 130.2(3)
N6 O2 Sm1 N2 -80.5(3)
N6 O2 Sm1 N4 44.6(3)
N6 O2 Sm1 O4 78.2(3)
N6 O2 Sm1 O7 157.2(3)
N6 O2 Sm1 N3 -29.4(3)
N7 O5 Sm1 O10 -159.5(3)
N7 O5 Sm1 O8 135.6(3)
N7 O5 Sm1 O1 -39.3(3)
N7 O5 Sm1 O2 -76.7(3)
N7 O5 Sm1 N2 -122.8(3)
N7 O5 Sm1 N4 55.7(3)
N7 O5 Sm1 O4 2.6(3)
N7 O5 Sm1 O7 122.7(3)
N7 O5 Sm1 N3 35.9(5)
N7 O5 Sm1 N6 -57.7(3)
C8 N2 Sm1 O10 -158.2(4)
N1 N2 Sm1 O10 32.1(4)
C8 N2 Sm1 O8 -78.1(3)
N1 N2 Sm1 O8 112.2(4)
C8 N2 Sm1 O1 67.1(3)
N1 N2 Sm1 O1 -102.6(4)
C8 N2 Sm1 O2 119.8(4)
N1 N2 Sm1 O2 -49.9(4)
C8 N2 Sm1 O5 164.9(3)
N1 N2 Sm1 O5 -4.8(5)
C8 N2 Sm1 N4 -13.3(4)
N1 N2 Sm1 N4 177.0(4)
C8 N2 Sm1 O4 87.0(4)
N1 N2 Sm1 O4 -82.7(4)
C8 N2 Sm1 O7 -103.0(3)
N1 N2 Sm1 O7 87.3(4)
C8 N2 Sm1 N3 -7.1(3)
N1 N2 Sm1 N3 -176.8(4)
C8 N2 Sm1 N6 93.7(3)
N1 N2 Sm1 N6 -76.0(4)
C14 N4 Sm1 O10 116.9(3)
N5 N4 Sm1 O10 -66.8(5)
C14 N4 Sm1 O8 73.0(3)
N5 N4 Sm1 O8 -110.7(4)
C14 N4 Sm1 O1 -62.8(3)
N5 N4 Sm1 O1 113.5(4)
C14 N4 Sm1 O2 -96.7(3)
N5 N4 Sm1 O2 79.6(4)
C14 N4 Sm1 O5 -170.9(3)
N5 N4 Sm1 O5 5.4(4)
C14 N4 Sm1 N2 7.9(4)
N5 N4 Sm1 N2 -175.8(4)
C14 N4 Sm1 O4 -130.6(4)
N5 N4 Sm1 O4 45.7(4)
C14 N4 Sm1 O7 124.8(3)
N5 N4 Sm1 O7 -58.9(4)
C14 N4 Sm1 N3 1.6(3)
N5 N4 Sm1 N3 177.9(4)
C14 N4 Sm1 N6 -77.6(3)
N5 N4 Sm1 N6 98.6(4)
N7 O4 Sm1 O10 17.1(3)
N7 O4 Sm1 O8 -88.2(3)
N7 O4 Sm1 O1 134.8(3)
N7 O4 Sm1 O2 80.6(3)
N7 O4 Sm1 O5 -2.5(3)
N7 O4 Sm1 N2 114.6(3)
N7 O4 Sm1 N4 -125.0(3)
N7 O4 Sm1 O7 -56.9(3)
N7 O4 Sm1 N3 -170.7(3)
N7 O4 Sm1 N6 107.6(3)
N8 O7 Sm1 O10 88.3(3)
N8 O7 Sm1 O8 0.9(2)
N8 O7 Sm1 O1 -113.3(4)
N8 O7 Sm1 O2 138.2(3)
N8 O7 Sm1 O5 165.8(3)
N8 O7 Sm1 N2 33.5(3)
N8 O7 Sm1 N4 -87.0(3)
N8 O7 Sm1 O4 -152.9(3)
N8 O7 Sm1 N3 -35.4(3)
N8 O7 Sm1 N6 164.9(3)
C9 N3 Sm1 O10 38.6(4)
C13 N3 Sm1 O10 -140.5(3)
C9 N3 Sm1 O8 91.4(3)
C13 N3 Sm1 O8 -87.8(3)
C9 N3 Sm1 O1 -77.6(3)
C13 N3 Sm1 O1 103.3(3)
C9 N3 Sm1 O2 -54.5(3)
C13 N3 Sm1 O2 126.3(3)
C9 N3 Sm1 O5 -159.8(3)
C13 N3 Sm1 O5 21.1(5)
C9 N3 Sm1 N2 3.8(3)
C13 N3 Sm1 N2 -175.3(3)
C9 N3 Sm1 N4 178.0(4)
C13 N3 Sm1 N4 -1.1(3)
C9 N3 Sm1 O4 -132.9(3)
C13 N3 Sm1 O4 48.0(3)
C9 N3 Sm1 O7 120.7(3)
C13 N3 Sm1 O7 -58.4(3)
C9 N3 Sm1 N6 -66.6(3)
C13 N3 Sm1 N6 114.2(3)
O2 N6 Sm1 O10 25.4(3)
O1 N6 Sm1 O10 -152.1(3)
O2 N6 Sm1 O8 108.9(3)
O1 N6 Sm1 O8 -68.6(4)
O2 N6 Sm1 O1 177.5(5)
O1 N6 Sm1 O2 -177.5(5)
O2 N6 Sm1 O5 -46.7(3)
O1 N6 Sm1 O5 135.8(3)
O2 N6 Sm1 N2 92.6(3)
O1 N6 Sm1 N2 -85.0(3)
O2 N6 Sm1 N4 -146.0(3)
O1 N6 Sm1 N4 36.5(3)
O2 N6 Sm1 O4 -92.0(3)
O1 N6 Sm1 O4 90.4(3)
O2 N6 Sm1 O7 -45.8(5)
O1 N6 Sm1 O7 136.7(3)
O2 N6 Sm1 N3 153.3(3)
O1 N6 Sm1 N3 -24.2(3)
